data_2233178
loop_
_publ_author_name
'Hemamalini, Madhukar'
'Goh, Jia Hao'
'Fun, Hoong-Kun'

_publ_section_title
;
 2,3-Diaminopyridinium sorbate--sorbic acid (1/1)
;
_journal_coeditor_code HB6558
_journal_issue 1
_journal_name_full 'Acta Crystallographica Section E'
_journal_page_first o186
_journal_paper_doi 10.1107/S1600536811053025
_journal_volume 68
_journal_year 2012
_chemical_formula_iupac 'C5 H8 N3 +, C6 H7 O2 -, C6 H8 O2'
_chemical_formula_moiety 'C5 H8 N3 +, C6 H7 O2 -, C6 H8 O2'
_chemical_formula_sum 'C17 H23 N3 O4'
_chemical_formula_weight 333.38
_chemical_name_common
;
2,3-Diaminopyridinium sorbate--sorbic acid (1/1)
;
_chemical_name_systematic
;
2,3-Diaminopyridinium hexa-2,4-dienoate--hexa-2,4-dienoic acid (1/1)
;
_space_group_IT_number 14
_symmetry_cell_setting monoclinic
_symmetry_space_group_name_Hall '-P 2ybc'
_symmetry_space_group_name_H-M 'P 1 21/c 1'
_atom_sites_solution_hydrogens geom
_atom_sites_solution_primary direct
_atom_sites_solution_secondary difmap
_audit_creation_method SHELXL-97
_cell_angle_alpha 90.00
_cell_angle_beta 112.844(2)
_cell_angle_gamma 90.00
_cell_formula_units_Z 4
_cell_length_a 16.1636(17)
_cell_length_b 9.6538(10)
_cell_length_c 12.6887(13)
_cell_measurement_reflns_used 4699
_cell_measurement_temperature 100.00(10)
_cell_measurement_theta_max 23.55
_cell_measurement_theta_min 2.51
_cell_volume 1824.7(3)
_computing_cell_refinement 'SAINT (Bruker, 2009)'
_computing_data_collection 'APEX2 (Bruker, 2009)'
_computing_data_reduction 'SAINT (Bruker, 2009)'
_computing_molecular_graphics 'SHELXTL (Sheldrick, 2008)'
_computing_publication_material 'SHELXTL (Sheldrick, 2008) and PLATON (Spek, 2009)'
_computing_structure_refinement 'SHELXTL (Sheldrick, 2008)'
_computing_structure_solution 'SHELXTL (Sheldrick, 2008)'
_diffrn_ambient_temperature 100.00(10)
_diffrn_measured_fraction_theta_full 0.993
_diffrn_measured_fraction_theta_max 0.993
_diffrn_measurement_device_type 'Bruker APEXII DUO CCD'
_diffrn_measurement_method '\f and \w scans'
_diffrn_radiation_monochromator graphite
_diffrn_radiation_source 'fine-focus sealed tube'
_diffrn_radiation_type MoK\a
_diffrn_radiation_wavelength 0.71073
_diffrn_reflns_av_R_equivalents 0.0449
_diffrn_reflns_av_sigmaI/netI 0.0346
_diffrn_reflns_limit_h_max 22
_diffrn_reflns_limit_h_min -22
_diffrn_reflns_limit_k_max 13
_diffrn_reflns_limit_k_min -13
_diffrn_reflns_limit_l_max 17
_diffrn_reflns_limit_l_min -17
_diffrn_reflns_number 27805
_diffrn_reflns_theta_full 30.10
_diffrn_reflns_theta_max 30.09
_diffrn_reflns_theta_min 2.51
_diffrn_standards_number 0
_exptl_absorpt_coefficient_mu 0.087
_exptl_absorpt_correction_T_max 0.9944
_exptl_absorpt_correction_T_min 0.9599
_exptl_absorpt_correction_type multi-scan
_exptl_absorpt_process_details '(SADABS; Bruker, 2009)'
_exptl_crystal_colour brown
_exptl_crystal_density_diffrn 1.214
_exptl_crystal_density_method 'not measured'
_exptl_crystal_description plate
_exptl_crystal_F_000 712
_exptl_crystal_size_max 0.47
_exptl_crystal_size_mid 0.25
_exptl_crystal_size_min 0.06
_refine_diff_density_max 0.296
_refine_diff_density_min -0.222
_refine_ls_extinction_method none
_refine_ls_goodness_of_fit_ref 1.019
_refine_ls_hydrogen_treatment mixed
_refine_ls_matrix_type full
_refine_ls_number_parameters 239
_refine_ls_number_reflns 5345
_refine_ls_number_restraints 0
_refine_ls_restrained_S_all 1.019
_refine_ls_R_factor_all 0.0976
_refine_ls_R_factor_gt 0.0474
_refine_ls_shift/su_max_lt 0.001
_refine_ls_shift/su_mean 0.000
_refine_ls_structure_factor_coef Fsqd
_refine_ls_weighting_details 'calc w=1/[\s^2^(Fo^2^)+(0.0631P)^2^+0.2243P] where P=(Fo^2^+2Fc^2^)/3'
_refine_ls_weighting_scheme calc
_refine_ls_wR_factor_gt 0.1224
_refine_ls_wR_factor_ref 0.1524
_reflns_number_gt 2898
_reflns_number_total 5345
_reflns_threshold_expression I>2\s(I)
_cod_data_source_file hb6558.cif
_cod_data_source_block I
_cod_original_cell_volume 1824.6(3)
_cod_original_sg_symbol_H-M 'P 21/c'
_cod_database_code 2233178
_cod_database_fobs_code 2233178

loop_
_symmetry_equiv_pos_as_xyz
'x, y, z'
'-x, y+1/2, -z+1/2'
'-x, -y, -z'
'x, -y-1/2, z-1/2'

loop_
_atom_site_type_symbol
_atom_site_label
_atom_site_fract_x
_atom_site_fract_y
_atom_site_fract_z
_atom_site_U_iso_or_equiv
_atom_site_adp_type
_atom_site_calc_flag
_atom_site_refinement_flags
_atom_site_occupancy
_atom_site_symmetry_multiplicity
N N1 0.52439(11) 0.20084(17) 0.03419(12) 0.0703(4) Uani d . 1 1
N N2 0.45891(11) 0.1854(2) 0.16546(18) 0.0778(5) Uani d . 1 1
N N3 0.59685(10) 0.00896(17) 0.29774(14) 0.0713(4) Uani d . 1 1
C C1 0.52362(10) 0.14816(17) 0.13081(13) 0.0563(4) Uani d . 1 1
C C2 0.59314(9) 0.05457(16) 0.19419(13) 0.0522(4) Uani d . 1 1
C C3 0.65504(10) 0.02052(18) 0.14930(15) 0.0642(4) Uani d . 1 1
H H3A 0.7001 -0.0427 0.1878 0.077 Uiso calc R 1 1
C C4 0.65219(12) 0.0785(2) 0.04688(16) 0.0771(5) Uani d . 1 1
H H4A 0.6950 0.0548 0.0179 0.093 Uiso calc R 1 1
C C5 0.58688(14) 0.1688(2) -0.00887(16) 0.0808(5) Uani d . 1 1
H H5A 0.5844 0.2092 -0.0766 0.097 Uiso calc R 1 1
O O1B 0.20615(8) 0.22997(14) 0.43760(10) 0.0701(3) Uani d . 1 1
O O2B 0.26440(7) 0.21636(13) 0.62722(10) 0.0698(3) Uani d . 1 1
C C6B 0.20207(10) 0.24501(15) 0.53806(14) 0.0541(4) Uani d . 1 1
C C7B 0.11588(10) 0.29993(16) 0.53419(14) 0.0560(4) Uani d . 1 1
H H7BA 0.0703 0.3165 0.4631 0.067 Uiso calc R 1 1
C C8B 0.10027(10) 0.32670(15) 0.62678(13) 0.0536(4) Uani d . 1 1
H H8BA 0.1460 0.3066 0.6969 0.064 Uiso calc R 1 1
C C9B 0.01845(10) 0.38450(16) 0.62879(14) 0.0569(4) Uani d . 1 1
H H9BA -0.0277 0.4038 0.5588 0.068 Uiso calc R 1 1
C C10B 0.00417(13) 0.41200(19) 0.72185(16) 0.0688(5) Uani d . 1 1
H H10A 0.0505 0.3925 0.7916 0.083 Uiso calc R 1 1
C C11B -0.07969(15) 0.4715(3) 0.7250(2) 0.0929(7) Uani d . 1 1
H H11A -0.1059 0.4066 0.7604 0.139 Uiso calc R 1 1
H H11B -0.1213 0.4904 0.6485 0.139 Uiso calc R 1 1
H H11C -0.0660 0.5560 0.7683 0.139 Uiso calc R 1 1
O O1A 0.35766(7) 0.14675(14) 0.44960(11) 0.0747(4) Uani d . 1 1
H H1A 0.3058 0.1418 0.4452 0.112 Uiso calc R 1 1
O O2A 0.43810(7) 0.06465(17) 0.35977(11) 0.0830(4) Uani d . 1 1
C C6A 0.36773(10) 0.06657(18) 0.37630(13) 0.0588(4) Uani d . 1 1
C C7A 0.29051(10) -0.02288(17) 0.31033(13) 0.0571(4) Uani d . 1 1
H H7AA 0.2396 -0.0174 0.3273 0.068 Uiso calc R 1 1
C C8A 0.28871(10) -0.10933(17) 0.22971(13) 0.0571(4) Uani d . 1 1
H H8AA 0.3407 -0.1171 0.2153 0.069 Uiso calc R 1 1
C C9A 0.21322(11) -0.19332(17) 0.16161(14) 0.0592(4) Uani d . 1 1
H H9AA 0.1603 -0.1820 0.1733 0.071 Uiso calc R 1 1
C C10A 0.21248(13) -0.28488(19) 0.08416(16) 0.0716(5) Uani d . 1 1
H H10B 0.2656 -0.2947 0.0726 0.086 Uiso calc R 1 1
C C11A 0.13681(15) -0.3735(2) 0.01381(18) 0.0891(6) Uani d . 1 1
H H11G 0.1245 -0.3584 -0.0657 0.134 Uiso calc R 1 1
H H11D 0.0846 -0.3507 0.0288 0.134 Uiso calc R 1 1
H H11E 0.1521 -0.4690 0.0325 0.134 Uiso calc R 1 1
H H1N1 0.4814(17) 0.260(3) -0.006(2) 0.112(8) Uiso d . 1 1
H H1N2 0.4194(16) 0.234(2) 0.1193(19) 0.093(7) Uiso d . 1 1
H H2N2 0.4547(15) 0.148(3) 0.225(2) 0.098(9) Uiso d . 1 1
H H1N3 0.5524(13) 0.0094(18) 0.3168(15) 0.066(5) Uiso d . 1 1
H H2N3 0.6417(15) -0.055(3) 0.3295(19) 0.104(7) Uiso d . 1 1

loop_
_atom_site_aniso_label
_atom_site_aniso_U_11
_atom_site_aniso_U_22
_atom_site_aniso_U_33
_atom_site_aniso_U_12
_atom_site_aniso_U_13
_atom_site_aniso_U_23
N1 0.0674(9) 0.0770(10) 0.0511(8) 0.0190(8) 0.0062(7) 0.0022(7)
N2 0.0622(9) 0.0905(12) 0.0739(11) 0.0316(9) 0.0190(8) -0.0020(10)
N3 0.0521(8) 0.0816(11) 0.0848(11) 0.0154(8) 0.0314(8) 0.0260(9)
C1 0.0475(8) 0.0591(9) 0.0528(9) 0.0076(7) 0.0093(6) -0.0078(7)
C2 0.0435(7) 0.0516(8) 0.0558(9) 0.0029(6) 0.0132(6) 0.0003(7)
C3 0.0476(8) 0.0699(10) 0.0708(11) 0.0105(7) 0.0181(7) -0.0003(9)
C4 0.0663(11) 0.1024(15) 0.0656(11) 0.0092(10) 0.0288(9) -0.0031(11)
C5 0.0818(13) 0.1025(15) 0.0527(10) 0.0082(11) 0.0203(9) 0.0028(10)
O1B 0.0584(7) 0.0927(9) 0.0518(6) 0.0105(6) 0.0133(5) -0.0043(6)
O2B 0.0546(6) 0.0833(8) 0.0586(7) 0.0206(6) 0.0077(5) 0.0004(6)
C6B 0.0472(8) 0.0474(8) 0.0572(9) 0.0013(6) 0.0087(7) -0.0020(7)
C7B 0.0465(8) 0.0593(9) 0.0530(9) 0.0042(7) 0.0091(6) 0.0043(7)
C8B 0.0484(8) 0.0488(8) 0.0542(9) 0.0001(6) 0.0097(6) 0.0031(7)
C9B 0.0530(8) 0.0559(9) 0.0571(9) 0.0014(7) 0.0163(7) 0.0059(7)
C10B 0.0731(11) 0.0684(11) 0.0661(11) 0.0056(9) 0.0283(9) 0.0067(9)
C11B 0.0984(15) 0.0950(15) 0.1081(17) 0.0154(12) 0.0648(13) 0.0127(13)
O1A 0.0507(6) 0.0923(9) 0.0765(8) -0.0053(6) 0.0195(6) -0.0293(7)
O2A 0.0473(6) 0.1230(11) 0.0829(9) -0.0019(7) 0.0299(6) -0.0065(8)
C6A 0.0473(8) 0.0721(10) 0.0563(9) 0.0017(7) 0.0194(7) -0.0026(8)
C7A 0.0488(8) 0.0681(10) 0.0578(9) 0.0007(7) 0.0245(7) -0.0049(8)
C8A 0.0536(8) 0.0649(9) 0.0525(8) 0.0105(7) 0.0201(7) 0.0031(7)
C9A 0.0641(10) 0.0571(9) 0.0553(9) 0.0064(7) 0.0218(7) -0.0006(7)
C10A 0.0771(12) 0.0684(11) 0.0646(10) 0.0135(9) 0.0222(9) -0.0041(9)
C11A 0.1050(16) 0.0634(11) 0.0814(14) 0.0037(11) 0.0172(12) -0.0159(10)

loop_
_atom_type_symbol
_atom_type_description
_atom_type_scat_dispersion_real
_atom_type_scat_dispersion_imag
_atom_type_scat_source
C C 0.0033 0.0016 'International Tables Vol C Tables 4.2.6.8 and 6.1.1.4'
H H 0.0000 0.0000 'International Tables Vol C Tables 4.2.6.8 and 6.1.1.4'
N N 0.0061 0.0033 'International Tables Vol C Tables 4.2.6.8 and 6.1.1.4'
O O 0.0106 0.0060 'International Tables Vol C Tables 4.2.6.8 and 6.1.1.4'

loop_
_geom_angle_atom_site_label_1
_geom_angle_atom_site_label_2
_geom_angle_atom_site_label_3
_geom_angle
C1 N1 C5 123.90(16)
C1 N1 H1N1 119.1(16)
C5 N1 H1N1 117.0(16)
C1 N2 H1N2 114.2(15)
C1 N2 H2N2 120.9(16)
H1N2 N2 H2N2 124(2)
C2 N3 H1N3 123.5(12)
C2 N3 H2N3 111.8(14)
H1N3 N3 H2N3 119.6(19)
N2 C1 N1 119.33(16)
N2 C1 C2 122.29(17)
N1 C1 C2 118.38(15)
N3 C2 C3 123.83(15)
N3 C2 C1 118.61(14)
C3 C2 C1 117.49(15)
C2 C3 C4 121.61(16)
C2 C3 H3A 119.2
C4 C3 H3A 119.2
C5 C4 C3 119.07(17)
C5 C4 H4A 120.5
C3 C4 H4A 120.5
C4 C5 N1 119.52(19)
C4 C5 H5A 120.2
N1 C5 H5A 120.2
O2B C6B O1B 122.84(14)
O2B C6B C7B 122.85(15)
O1B C6B C7B 114.30(13)
C8B C7B C6B 123.09(14)
C8B C7B H7BA 118.5
C6B C7B H7BA 118.5
C7B C8B C9B 125.75(14)
C7B C8B H8BA 117.1
C9B C8B H8BA 117.1
C10B C9B C8B 125.09(16)
C10B C9B H9BA 117.5
C8B C9B H9BA 117.5
C9B C10B C11B 125.59(18)
C9B C10B H10A 117.2
C11B C10B H10A 117.2
C10B C11B H11A 109.5
C10B C11B H11B 109.5
H11A C11B H11B 109.5
C10B C11B H11C 109.5
H11A C11B H11C 109.5
H11B C11B H11C 109.5
C6A O1A H1A 109.5
O2A C6A O1A 121.53(16)
O2A C6A C7A 121.69(15)
O1A C6A C7A 116.77(13)
C8A C7A C6A 124.78(14)
C8A C7A H7AA 117.6
C6A C7A H7AA 117.6
C7A C8A C9A 125.68(15)
C7A C8A H8AA 117.2
C9A C8A H8AA 117.2
C10A C9A C8A 125.81(17)
C10A C9A H9AA 117.1
C8A C9A H9AA 117.1
C9A C10A C11A 127.25(19)
C9A C10A H10B 116.4
C11A C10A H10B 116.4
C10A C11A H11G 109.5
C10A C11A H11D 109.5
H11G C11A H11D 109.5
C10A C11A H11E 109.5
H11G C11A H11E 109.5
H11D C11A H11E 109.5

loop_
_geom_bond_atom_site_label_1
_geom_bond_atom_site_label_2
_geom_bond_distance
N1 C1 1.332(2)
N1 C5 1.358(2)
N1 H1N1 0.89(3)
N2 C1 1.332(2)
N2 H1N2 0.83(2)
N2 H2N2 0.86(2)
N3 C2 1.365(2)
N3 H1N3 0.843(18)
N3 H2N3 0.92(2)
C1 C2 1.423(2)
C2 C3 1.370(2)
C3 C4 1.399(3)
C3 H3A 0.9300
C4 C5 1.339(3)
C4 H4A 0.9300
C5 H5A 0.9300
O1B C6B 1.310(2)
O2B C6B 1.2192(17)
C6B C7B 1.474(2)
C7B C8B 1.319(2)
C7B H7BA 0.9300
C8B C9B 1.445(2)
C8B H8BA 0.9300
C9B C10B 1.315(2)
C9B H9BA 0.9300
C10B C11B 1.487(3)
C10B H10A 0.9300
C11B H11A 0.9600
C11B H11B 0.9600
C11B H11C 0.9600
O1A C6A 1.2682(19)
O1A H1A 0.8200
O2A C6A 1.2341(18)
C6A C7A 1.481(2)
C7A C8A 1.312(2)
C7A H7AA 0.9300
C8A C9A 1.440(2)
C8A H8AA 0.9300
C9A C10A 1.318(2)
C9A H9AA 0.9300
C10A C11A 1.475(3)
C10A H10B 0.9300
C11A H11G 0.9600
C11A H11D 0.9600
C11A H11E 0.9600

loop_
_geom_hbond_atom_site_label_D
_geom_hbond_atom_site_label_H
_geom_hbond_atom_site_label_A
_geom_hbond_site_symmetry_A
_geom_hbond_distance_DH
_geom_hbond_distance_HA
_geom_hbond_distance_DA
_geom_hbond_angle_DHA
_geom_hbond_publ_flag
O1A H1A O1B . 0.82 1.79 2.5252(19) 148 yes
N1 H1N1 O1A 4_565 0.89(3) 2.06(3) 2.887(2) 153(3) yes
N1 H1N1 O2A 4_565 0.89(3) 2.31(3) 3.094(2) 147(2) yes
N2 H1N2 O1A 4_565 0.83(2) 2.30(2) 3.054(2) 152(2) yes
N2 H1N2 O2B 4_565 0.83(2) 2.59(3) 3.136(2) 125(2) yes
N2 H2N2 O2A . 0.86(2) 2.00(3) 2.863(2) 177(2) yes
N3 H1N3 O2A . 0.84(2) 2.19(2) 3.010(2) 166.1(16) yes
N3 H2N3 O2B 3_656 0.92(3) 2.09(3) 3.002(2) 170(2) yes

loop_
_geom_torsion_atom_site_label_1
_geom_torsion_atom_site_label_2
_geom_torsion_atom_site_label_3
_geom_torsion_atom_site_label_4
_geom_torsion
C5 N1 C1 N2 -179.49(19)
C5 N1 C1 C2 1.2(3)
N2 C1 C2 N3 -4.5(3)
N1 C1 C2 N3 174.80(15)
N2 C1 C2 C3 178.37(17)
N1 C1 C2 C3 -2.3(2)
N3 C2 C3 C4 -174.93(17)
C1 C2 C3 C4 2.0(2)
C2 C3 C4 C5 -0.5(3)
C3 C4 C5 N1 -0.8(3)
C1 N1 C5 C4 0.4(3)
O2B C6B C7B C8B 2.3(2)
O1B C6B C7B C8B -177.53(15)
C6B C7B C8B C9B 177.96(14)
C7B C8B C9B C10B -179.26(17)
C8B C9B C10B C11B 179.96(18)
O2A C6A C7A C8A -0.6(3)
O1A C6A C7A C8A 178.42(16)
C6A C7A C8A C9A -177.50(15)
C7A C8A C9A C10A -176.71(18)
C8A C9A C10A C11A 179.34(18)

loop_
_cod_related_entry_id
_cod_related_entry_database
_cod_related_entry_code
1 ChemSpider 30657331
